data_4333163
loop_
_publ_author_name
'Medina, Iliana'
'Jacobsen, Heiko'
'Mague, Joel T.'
'Fink, Mark J.'

_publ_section_title
;
 Dicoordinate Copper(I) Silanechalcogenolates
;
_journal_issue 22
_journal_name_full 'Inorganic Chemistry'
_journal_page_first 8844
_journal_page_last 8846
_journal_paper_doi 10.1021/ic061579q
_journal_volume 45
_journal_year 2006
_chemical_formula_sum 'C30 H42 Cu P S Si'
_chemical_formula_weight 557.30
_chemical_name_systematic
; 
 Tri(tert-butyl)phosphine(triphenylsilylthiolato)
copper(I) 
;
_space_group_IT_number 14
_symmetry_cell_setting monoclinic
_symmetry_space_group_name_Hall '-P 2ybc'
_symmetry_space_group_name_H-M 'P 1 21/c 1'
_atom_sites_solution_hydrogens geom
_atom_sites_solution_primary direct
_atom_sites_solution_secondary difmap
_audit_creation_method SHELXL-97
_cell_angle_alpha 90.00
_cell_angle_beta 97.220(1)
_cell_angle_gamma 90.00
_cell_formula_units_Z 4
_cell_length_a 10.4907(8)
_cell_length_b 13.260(1)
_cell_length_c 21.230(2)
_cell_measurement_reflns_used 7919
_cell_measurement_temperature 100(2)
_cell_measurement_theta_max 28.29
_cell_measurement_theta_min 2.47
_cell_volume 2929.8(4)
_computing_cell_refinement 'Bruker SMART (Bruker-AXS, 2000)'
_computing_data_collection 'Bruker SMART (Bruker-AXS, 2000)'
_computing_data_reduction 'Bruker SAINT+ (Bruker-AXS, 2004)'
_computing_molecular_graphics 'Bruker SHELXTL (Bruker-AXS, 2000a)'
_computing_publication_material 'Bruker SHELXTL (Bruker-AXS, 2000a)'
_computing_structure_refinement 'SHELXL-97 (Sheldrick, 1997)'
_computing_structure_solution 'SHELXS-97 (Sheldrick, 1997)'
_diffrn_ambient_temperature 100(2)
_diffrn_measured_fraction_theta_full 0.968
_diffrn_measured_fraction_theta_max 0.968
_diffrn_measurement_device_type 'Bruker-AXS Smart APEX CCD area detector'
_diffrn_measurement_method 'phi and omega scans'
_diffrn_radiation_monochromator graphite
_diffrn_radiation_source 'fine-focus sealed tube'
_diffrn_radiation_type MoK\a
_diffrn_radiation_wavelength 0.71073
_diffrn_reflns_av_R_equivalents 0.0269
_diffrn_reflns_av_sigmaI/netI 0.0273
_diffrn_reflns_limit_h_max 13
_diffrn_reflns_limit_h_min -13
_diffrn_reflns_limit_k_max 17
_diffrn_reflns_limit_k_min -17
_diffrn_reflns_limit_l_max 28
_diffrn_reflns_limit_l_min -27
_diffrn_reflns_number 25705
_diffrn_reflns_theta_full 28.29
_diffrn_reflns_theta_max 28.29
_diffrn_reflns_theta_min 1.81
_exptl_absorpt_coefficient_mu 0.929
_exptl_absorpt_correction_T_max 0.8210
_exptl_absorpt_correction_T_min 0.7108
_exptl_absorpt_correction_type multi-scan
_exptl_absorpt_process_details 'SADABS (Sheldrick, 2002)'
_exptl_crystal_colour Colorless
_exptl_crystal_density_diffrn 1.263
_exptl_crystal_density_method 'not measured'
_exptl_crystal_description Block
_exptl_crystal_F_000 1184
_exptl_crystal_size_max 0.37
_exptl_crystal_size_mid 0.23
_exptl_crystal_size_min 0.22
_refine_diff_density_max 2.318
_refine_diff_density_min -1.203
_refine_diff_density_rms 0.127
_refine_ls_extinction_method none
_refine_ls_goodness_of_fit_ref 1.067
_refine_ls_hydrogen_treatment constr
_refine_ls_matrix_type full
_refine_ls_number_parameters 341
_refine_ls_number_reflns 7044
_refine_ls_number_restraints 120
_refine_ls_restrained_S_all 1.117
_refine_ls_R_factor_all 0.0773
_refine_ls_R_factor_gt 0.0692
_refine_ls_shift/su_max 0.015
_refine_ls_shift/su_mean 0.000
_refine_ls_structure_factor_coef Fsqd
_refine_ls_weighting_details 'calc w=1/[\s^2^(Fo^2^)+(0.0964P)^2^+10.4863P] where P=(Fo^2^+2Fc^2^)/3'
_refine_ls_weighting_scheme calc
_refine_ls_wR_factor_gt 0.1831
_refine_ls_wR_factor_ref 0.1909
_reflns_number_gt 6086
_reflns_number_total 7044
_reflns_threshold_expression >2\s(I)
_cod_data_source_file ic061579qsup2.cif
_cod_data_source_block mjf267
_cod_depositor_comments
;
The following automatic conversions were performed:

'_symmetry_cell_setting' value 'Monoclinic' changed to 'monoclinic'
according to /home/saulius/struct/CIF-dictionaries/cif_core.dic
dictionary named 'cif_core.dic' version 2.4.2 from 2011-04-26.

Automatic conversion script
Id: cif_fix_values 1891 2012-01-12 08:04:46Z andrius 
;
_cod_original_cell_volume 2929.7(4)
_cod_original_sg_symbol_H-M P2(1)/c
_cod_database_code 4333163

loop_
_symmetry_equiv_pos_as_xyz
'x, y, z'
'-x, y+1/2, -z+1/2'
'-x, -y, -z'
'x, -y-1/2, z-1/2'

loop_
_atom_site_label
_atom_site_type_symbol
_atom_site_fract_x
_atom_site_fract_y
_atom_site_fract_z
_atom_site_U_iso_or_equiv
_atom_site_adp_type
_atom_site_occupancy
_atom_site_symmetry_multiplicity
_atom_site_calc_flag
_atom_site_refinement_flags
_atom_site_disorder_assembly
_atom_site_disorder_group
Cu Cu 0.11826(4) 0.92175(3) 0.14521(2) 0.02032(15) Uani 1 1 d . A .
S S -0.07680(9) 0.87071(7) 0.12003(5) 0.0253(2) Uani 1 1 d . . .
P P 0.30931(8) 0.98966(7) 0.17062(4) 0.0195(2) Uani 1 1 d D . .
Si Si -0.03465(9) 0.73372(7) 0.07839(5) 0.0186(2) Uani 1 1 d . . .
C1 C 0.0815(3) 0.7486(3) 0.01828(16) 0.0178(6) Uani 1 1 d . . .
C2 C 0.1572(3) 0.6675(3) 0.00307(17) 0.0216(7) Uani 1 1 d . . .
H2 H 0.1552 0.6062 0.0261 0.026 Uiso 1 1 calc R . .
C3 C 0.2353(4) 0.6745(3) -0.04502(18) 0.0256(8) Uani 1 1 d . . .
H3 H 0.2852 0.6182 -0.0549 0.031 Uiso 1 1 calc R . .
C4 C 0.2401(4) 0.7645(3) -0.07862(18) 0.0274(8) Uani 1 1 d . . .
H4 H 0.2935 0.7697 -0.1115 0.033 Uiso 1 1 calc R . .
C5 C 0.1673(4) 0.8460(3) -0.06412(18) 0.0266(8) Uani 1 1 d . . .
H5 H 0.1708 0.9074 -0.0869 0.032 Uiso 1 1 calc R . .
C6 C 0.0885(3) 0.8384(3) -0.01606(17) 0.0214(7) Uani 1 1 d . . .
H6 H 0.0388 0.8950 -0.0064 0.026 Uiso 1 1 calc R . .
C7 C 0.0312(4) 0.6357(3) 0.13844(18) 0.0253(8) Uani 1 1 d . . .
C8 C 0.1027(6) 0.6612(4) 0.1956(2) 0.0472(13) Uani 1 1 d . . .
H8 H 0.1192 0.7303 0.2052 0.057 Uiso 1 1 calc R . .
C9 C 0.1511(7) 0.5881(5) 0.2395(3) 0.0584(16) Uani 1 1 d . . .
H9 H 0.2011 0.6078 0.2780 0.070 Uiso 1 1 calc R . .
C10 C 0.1269(6) 0.4882(4) 0.2272(2) 0.0472(13) Uani 1 1 d . . .
H10 H 0.1599 0.4382 0.2569 0.057 Uiso 1 1 calc R . .
C11 C 0.0532(6) 0.4606(4) 0.1707(3) 0.0501(13) Uani 1 1 d . . .
H11 H 0.0347 0.3915 0.1620 0.060 Uiso 1 1 calc R . .
C12 C 0.0065(5) 0.5340(3) 0.1269(2) 0.0370(10) Uani 1 1 d . . .
H12 H -0.0433 0.5141 0.0885 0.044 Uiso 1 1 calc R . .
C13 C -0.1852(3) 0.6776(3) 0.03432(19) 0.0246(8) Uani 1 1 d . . .
C14 C -0.3047(4) 0.6882(3) 0.0563(2) 0.0339(9) Uani 1 1 d . . .
H14 H -0.3107 0.7245 0.0944 0.041 Uiso 1 1 calc R . .
C15 C -0.4147(4) 0.6463(4) 0.0232(3) 0.0421(12) Uani 1 1 d . . .
H15 H -0.4953 0.6549 0.0385 0.050 Uiso 1 1 calc R . .
C16 C -0.4077(4) 0.5921(3) -0.0321(3) 0.0389(11) Uani 1 1 d . . .
H16 H -0.4831 0.5631 -0.0543 0.047 Uiso 1 1 calc R . .
C17 C -0.2903(4) 0.5802(3) -0.0551(2) 0.0339(10) Uani 1 1 d . . .
H17 H -0.2849 0.5433 -0.0930 0.041 Uiso 1 1 calc R . .
C18 C -0.1806(4) 0.6230(3) -0.0216(2) 0.0283(8) Uani 1 1 d . . .
H18 H -0.1003 0.6148 -0.0374 0.034 Uiso 1 1 calc R . .
C19 C 0.3432(6) 0.9992(5) 0.2586(3) 0.0222(10) Uani 0.600(3) 1 d PD A 1
C20 C 0.2413(11) 1.0654(9) 0.2825(5) 0.063(2) Uani 0.600(3) 1 d PDU A 1
H20A H 0.1558 1.0396 0.2665 0.095 Uiso 0.600(3) 1 calc PR A 1
H20B H 0.2500 1.1346 0.2675 0.095 Uiso 0.600(3) 1 calc PR A 1
H20C H 0.2522 1.0647 0.3291 0.095 Uiso 0.600(3) 1 calc PR A 1
C21 C 0.3214(7) 0.9053(5) 0.2914(3) 0.0559(15) Uani 0.600(3) 1 d PDU A 1
H21A H 0.3830 0.8543 0.2810 0.084 Uiso 0.600(3) 1 calc PR A 1
H21B H 0.2338 0.8814 0.2780 0.084 Uiso 0.600(3) 1 calc PR A 1
H21C H 0.3328 0.9170 0.3374 0.084 Uiso 0.600(3) 1 calc PR A 1
C22 C 0.4743(10) 1.0435(10) 0.2842(7) 0.053(3) Uani 0.600(3) 1 d PDU A 1
H22A H 0.5425 1.0018 0.2701 0.079 Uiso 0.600(3) 1 calc PR A 1
H22B H 0.4835 1.0446 0.3307 0.079 Uiso 0.600(3) 1 calc PR A 1
H22C H 0.4809 1.1123 0.2681 0.079 Uiso 0.600(3) 1 calc PR A 1
C19A C 0.4023(8) 0.9449(7) 0.2480(4) 0.0222(10) Uani 0.400(3) 1 d PD A 2
C20A C 0.4670(17) 0.8449(12) 0.2338(7) 0.063(2) Uani 0.400(3) 1 d PDU A 2
H20D H 0.4028 0.7993 0.2117 0.095 Uiso 0.400(3) 1 calc PR A 2
H20E H 0.5047 0.8139 0.2738 0.095 Uiso 0.400(3) 1 calc PR A 2
H20F H 0.5347 0.8578 0.2070 0.095 Uiso 0.400(3) 1 calc PR A 2
C21A C 0.3214(7) 0.9053(5) 0.2914(3) 0.0559(15) Uani 0.400(3) 1 d PDU A 2
H21D H 0.2698 0.9599 0.3063 0.084 Uiso 0.400(3) 1 calc PR A 2
H21E H 0.3746 0.8748 0.3277 0.084 Uiso 0.400(3) 1 calc PR A 2
H21F H 0.2643 0.8539 0.2700 0.084 Uiso 0.400(3) 1 calc PR A 2
C22A C 0.5056(17) 1.0121(15) 0.2828(11) 0.053(3) Uani 0.400(3) 1 d PDU A 2
H22D H 0.4676 1.0769 0.2926 0.079 Uiso 0.400(3) 1 calc PR A 2
H22E H 0.5736 1.0234 0.2559 0.079 Uiso 0.400(3) 1 calc PR A 2
H22F H 0.5420 0.9792 0.3223 0.079 Uiso 0.400(3) 1 calc PR A 2
C23 C 0.4348(6) 0.9022(6) 0.1399(3) 0.0296(12) Uani 0.600(3) 1 d PD A 1
C24 C 0.4177(15) 0.7965(10) 0.1616(7) 0.091(3) Uani 0.600(3) 1 d PDU A 1
H24A H 0.3312 0.7730 0.1456 0.137 Uiso 0.600(3) 1 calc PR A 1
H24B H 0.4294 0.7944 0.2082 0.137 Uiso 0.600(3) 1 calc PR A 1
H24C H 0.4815 0.7528 0.1454 0.137 Uiso 0.600(3) 1 calc PR A 1
C25 C 0.5748(9) 0.9101(9) 0.1735(5) 0.0547(19) Uani 0.600(3) 1 d PDU A 1
H25A H 0.6100 0.9765 0.1651 0.082 Uiso 0.600(3) 1 calc PR A 1
H25B H 0.6276 0.8575 0.1571 0.082 Uiso 0.600(3) 1 calc PR A 1
H25C H 0.5753 0.9012 0.2193 0.082 Uiso 0.600(3) 1 calc PR A 1
C26 C 0.3999(8) 0.8805(6) 0.0743(3) 0.0314(13) Uani 0.600(3) 1 d PDU A 1
H26A H 0.3061 0.8791 0.0647 0.047 Uiso 0.600(3) 1 calc PR A 1
H26B H 0.4350 0.8147 0.0643 0.047 Uiso 0.600(3) 1 calc PR A 1
H26C H 0.4347 0.9328 0.0486 0.047 Uiso 0.600(3) 1 calc PR A 1
C23A C 0.4058(9) 0.9892(8) 0.1043(4) 0.0296(12) Uani 0.400(3) 1 d PD A 2
C24A C 0.458(2) 0.9042(14) 0.0771(10) 0.091(3) Uani 0.400(3) 1 d PDU A 2
H24D H 0.3902 0.8700 0.0489 0.137 Uiso 0.400(3) 1 calc PR A 2
H24E H 0.4932 0.8579 0.1108 0.137 Uiso 0.400(3) 1 calc PR A 2
H24F H 0.5263 0.9257 0.0526 0.137 Uiso 0.400(3) 1 calc PR A 2
C25A C 0.5576(13) 0.9893(13) 0.1273(7) 0.0547(19) Uani 0.400(3) 1 d PDU A 2
H25D H 0.5762 0.9456 0.1645 0.082 Uiso 0.400(3) 1 calc PR A 2
H25E H 0.5860 1.0581 0.1384 0.082 Uiso 0.400(3) 1 calc PR A 2
H25F H 0.6033 0.9641 0.0929 0.082 Uiso 0.400(3) 1 calc PR A 2
C26A C 0.3393(11) 1.0477(8) 0.0489(5) 0.0314(13) Uani 0.400(3) 1 d PDU A 2
H26D H 0.2465 1.0356 0.0454 0.047 Uiso 0.400(3) 1 calc PR A 2
H26E H 0.3717 1.0257 0.0098 0.047 Uiso 0.400(3) 1 calc PR A 2
H26F H 0.3565 1.1199 0.0554 0.047 Uiso 0.400(3) 1 calc PR A 2
C27 C 0.3125(6) 1.1154(5) 0.1305(3) 0.0315(12) Uani 0.600(3) 1 d PD A 1
C28 C 0.2814(11) 1.1042(8) 0.0593(4) 0.0551(19) Uani 0.600(3) 1 d PDU A 1
H28A H 0.1913 1.0841 0.0489 0.083 Uiso 0.600(3) 1 calc PR A 1
H28B H 0.3370 1.0525 0.0442 0.083 Uiso 0.600(3) 1 calc PR A 1
H28C H 0.2956 1.1687 0.0387 0.083 Uiso 0.600(3) 1 calc PR A 1
C29 C 0.2073(12) 1.1785(8) 0.1505(6) 0.054(2) Uani 0.600(3) 1 d PDU A 1
H29A H 0.1298 1.1374 0.1507 0.081 Uiso 0.600(3) 1 calc PR A 1
H29B H 0.1893 1.2347 0.1207 0.081 Uiso 0.600(3) 1 calc PR A 1
H29C H 0.2336 1.2051 0.1932 0.081 Uiso 0.600(3) 1 calc PR A 1
C30 C 0.4569(9) 1.1468(7) 0.1239(5) 0.057(2) Uani 0.600(3) 1 d PDU A 1
H30A H 0.5040 1.0878 0.1113 0.086 Uiso 0.600(3) 1 calc PR A 1
H30B H 0.4984 1.1722 0.1648 0.086 Uiso 0.600(3) 1 calc PR A 1
H30C H 0.4571 1.1996 0.0917 0.086 Uiso 0.600(3) 1 calc PR A 1
C27A C 0.2635(9) 1.1318(7) 0.1869(5) 0.0315(12) Uani 0.400(3) 1 d PD A 2
C28A C 0.2100(16) 1.1435(11) 0.2514(6) 0.0551(19) Uani 0.400(3) 1 d PDU A 2
H28D H 0.1363 1.0984 0.2525 0.083 Uiso 0.400(3) 1 calc PR A 2
H28E H 0.1827 1.2134 0.2565 0.083 Uiso 0.400(3) 1 calc PR A 2
H28F H 0.2771 1.1261 0.2861 0.083 Uiso 0.400(3) 1 calc PR A 2
C29A C 0.1483(17) 1.1609(13) 0.1399(9) 0.054(2) Uani 0.400(3) 1 d PDU A 2
H29D H 0.0741 1.1199 0.1476 0.081 Uiso 0.400(3) 1 calc PR A 2
H29E H 0.1679 1.1494 0.0966 0.081 Uiso 0.400(3) 1 calc PR A 2
H29F H 0.1284 1.2324 0.1453 0.081 Uiso 0.400(3) 1 calc PR A 2
C30A C 0.3891(14) 1.2026(11) 0.1749(8) 0.057(2) Uani 0.400(3) 1 d PDU A 2
H30D H 0.4132 1.1884 0.1326 0.086 Uiso 0.400(3) 1 calc PR A 2
H30E H 0.4615 1.1871 0.2072 0.086 Uiso 0.400(3) 1 calc PR A 2
H30F H 0.3664 1.2740 0.1777 0.086 Uiso 0.400(3) 1 calc PR A 2

loop_
_atom_site_aniso_label
_atom_site_aniso_U_11
_atom_site_aniso_U_22
_atom_site_aniso_U_33
_atom_site_aniso_U_23
_atom_site_aniso_U_13
_atom_site_aniso_U_12
Cu 0.0158(2) 0.0186(2) 0.0271(3) -0.00394(16) 0.00494(17) -0.00221(15)
S 0.0180(4) 0.0260(5) 0.0332(5) -0.0144(4) 0.0078(3) -0.0048(3)
P 0.0143(4) 0.0232(4) 0.0206(4) 0.0081(3) 0.0006(3) -0.0008(3)
Si 0.0157(4) 0.0203(5) 0.0207(4) -0.0055(4) 0.0055(3) -0.0036(3)
C1 0.0142(14) 0.0221(16) 0.0168(15) -0.0028(12) 0.0008(12) -0.0029(12)
C2 0.0205(16) 0.0214(17) 0.0234(17) -0.0010(13) 0.0048(13) -0.0007(13)
C3 0.0244(18) 0.0261(18) 0.0280(18) -0.0043(15) 0.0104(15) 0.0003(15)
C4 0.0258(18) 0.036(2) 0.0215(17) -0.0024(15) 0.0094(14) -0.0049(16)
C5 0.0302(19) 0.0276(19) 0.0222(17) 0.0023(14) 0.0037(15) -0.0038(15)
C6 0.0194(16) 0.0230(17) 0.0212(16) -0.0004(13) 0.0003(13) 0.0009(13)
C7 0.0266(18) 0.0300(19) 0.0215(17) 0.0013(14) 0.0121(14) -0.0012(15)
C8 0.069(4) 0.040(3) 0.030(2) 0.0062(19) -0.004(2) -0.016(2)
C9 0.085(5) 0.059(4) 0.028(2) 0.013(2) -0.007(3) -0.009(3)
C10 0.063(3) 0.048(3) 0.034(2) 0.019(2) 0.020(2) 0.015(3)
C11 0.071(4) 0.029(2) 0.052(3) 0.003(2) 0.014(3) 0.013(2)
C12 0.049(3) 0.028(2) 0.035(2) -0.0036(17) 0.0079(19) 0.0079(19)
C13 0.0169(16) 0.0197(16) 0.037(2) -0.0084(15) 0.0023(14) -0.0037(13)
C14 0.0222(19) 0.031(2) 0.050(3) -0.0128(19) 0.0102(18) -0.0057(16)
C15 0.0191(19) 0.033(2) 0.075(3) -0.012(2) 0.009(2) -0.0054(17)
C16 0.0210(19) 0.026(2) 0.066(3) -0.009(2) -0.009(2) -0.0056(16)
C17 0.027(2) 0.0223(19) 0.049(3) -0.0129(17) -0.0081(18) -0.0003(15)
C18 0.0195(17) 0.0238(18) 0.041(2) -0.0101(16) 0.0004(15) 0.0004(14)
C19 0.023(2) 0.026(2) 0.019(2) 0.0013(19) 0.0055(19) -0.0014(18)
C20 0.077(4) 0.074(4) 0.044(3) 0.010(3) 0.024(3) 0.039(4)
C21 0.080(4) 0.052(3) 0.033(2) 0.017(2) -0.005(2) -0.019(3)
C22 0.055(5) 0.072(6) 0.030(2) -0.011(4) 0.002(3) -0.029(4)
C19A 0.023(2) 0.026(2) 0.019(2) 0.0013(19) 0.0055(19) -0.0014(18)
C20A 0.077(4) 0.074(4) 0.044(3) 0.010(3) 0.024(3) 0.039(4)
C21A 0.080(4) 0.052(3) 0.033(2) 0.017(2) -0.005(2) -0.019(3)
C22A 0.055(5) 0.072(6) 0.030(2) -0.011(4) 0.002(3) -0.029(4)
C23 0.019(2) 0.050(3) 0.020(2) -0.005(2) 0.0014(19) 0.008(2)
C24 0.111(6) 0.082(5) 0.088(5) 0.022(4) 0.041(4) 0.052(4)
C25 0.040(3) 0.074(4) 0.051(4) -0.024(3) 0.013(3) -0.008(3)
C26 0.037(3) 0.026(3) 0.030(3) -0.012(2) -0.002(2) 0.006(2)
C23A 0.019(2) 0.050(3) 0.020(2) -0.005(2) 0.0014(19) 0.008(2)
C24A 0.111(6) 0.082(5) 0.088(5) 0.022(4) 0.041(4) 0.052(4)
C25A 0.040(3) 0.074(4) 0.051(4) -0.024(3) 0.013(3) -0.008(3)
C26A 0.037(3) 0.026(3) 0.030(3) -0.012(2) -0.002(2) 0.006(2)
C27 0.024(3) 0.029(3) 0.040(3) 0.017(2) -0.006(2) -0.005(2)
C28 0.077(4) 0.051(4) 0.040(3) 0.016(3) 0.018(3) 0.030(3)
C29 0.084(6) 0.030(3) 0.050(4) 0.005(3) 0.018(4) 0.019(4)
C30 0.060(4) 0.039(3) 0.065(4) 0.013(3) -0.020(3) -0.015(3)
C27A 0.024(3) 0.029(3) 0.040(3) 0.017(2) -0.006(2) -0.005(2)
C28A 0.077(4) 0.051(4) 0.040(3) 0.016(3) 0.018(3) 0.030(3)
C29A 0.084(6) 0.030(3) 0.050(4) 0.005(3) 0.018(4) 0.019(4)
C30A 0.060(4) 0.039(3) 0.065(4) 0.013(3) -0.020(3) -0.015(3)

loop_
_atom_type_symbol
_atom_type_description
_atom_type_scat_dispersion_real
_atom_type_scat_dispersion_imag
_atom_type_scat_source
C C 0.0033 0.0016 'International Tables Vol C Tables 4.2.6.8 and 6.1.1.4'
H H 0.0000 0.0000 'International Tables Vol C Tables 4.2.6.8 and 6.1.1.4'
Si Si 0.0817 0.0704 'International Tables Vol C Tables 4.2.6.8 and 6.1.1.4'
P P 0.1023 0.0942 'International Tables Vol C Tables 4.2.6.8 and 6.1.1.4'
S S 0.1246 0.1234 'International Tables Vol C Tables 4.2.6.8 and 6.1.1.4'
Cu Cu 0.3201 1.2651 'International Tables Vol C Tables 4.2.6.8 and 6.1.1.4'

loop_
_geom_angle_atom_site_label_1
_geom_angle_atom_site_label_2
_geom_angle_atom_site_label_3
_geom_angle
S Cu P 174.13(4)
Si S Cu 97.64(5)
C23A P C19 135.7(4)
C23A P C27 67.1(4)
C19 P C27 112.6(3)
C23A P C19A 113.0(4)
C19 P C19A 30.7(3)
C27 P C19A 129.4(4)
C23A P C23 43.4(4)
C19 P C23 109.1(3)
C27 P C23 109.3(3)
C19A P C23 78.8(3)
C23A P C27A 107.8(5)
C19 P C27A 77.4(3)
C27 P C27A 41.7(4)
C19A P C27A 104.8(4)
C23 P C27A 145.1(4)
C23A P Cu 112.6(3)
C19 P Cu 109.07(19)
C27 P Cu 108.7(2)
C19A P Cu 115.9(3)
C23 P Cu 108.1(2)
C27A P Cu 101.4(3)
C1 Si C13 106.16(16)
C1 Si C7 108.44(16)
C13 Si C7 106.02(18)
C1 Si S 112.64(12)
C13 Si S 110.13(12)
C7 Si S 113.01(13)
C2 C1 C6 117.7(3)
C2 C1 Si 120.7(3)
C6 C1 Si 121.4(3)
C3 C2 C1 121.5(3)
C3 C2 H2 119.2
C1 C2 H2 119.2
C2 C3 C4 119.7(4)
C2 C3 H3 120.2
C4 C3 H3 120.2
C5 C4 C3 120.0(3)
C5 C4 H4 120.0
C3 C4 H4 120.0
C4 C5 C6 120.1(4)
C4 C5 H5 119.9
C6 C5 H5 119.9
C5 C6 C1 121.0(3)
C5 C6 H6 119.5
C1 C6 H6 119.5
C8 C7 C12 117.3(4)
C8 C7 Si 122.4(3)
C12 C7 Si 120.3(3)
C7 C8 C9 121.9(5)
C7 C8 H8 119.1
C9 C8 H8 119.1
C10 C9 C8 120.1(5)
C10 C9 H9 119.9
C8 C9 H9 119.9
C9 C10 C11 119.2(5)
C9 C10 H10 120.4
C11 C10 H10 120.4
C12 C11 C10 120.2(5)
C12 C11 H11 119.9
C10 C11 H11 119.9
C7 C12 C11 121.3(5)
C7 C12 H12 119.3
C11 C12 H12 119.3
C18 C13 C14 117.7(4)
C18 C13 Si 120.7(3)
C14 C13 Si 121.6(3)
C15 C14 C13 120.8(4)
C15 C14 H14 119.6
C13 C14 H14 119.6
C16 C15 C14 120.4(4)
C16 C15 H15 119.8
C14 C15 H15 119.8
C15 C16 C17 120.0(4)
C15 C16 H16 120.0
C17 C16 H16 120.0
C16 C17 C18 119.1(4)
C16 C17 H17 120.5
C18 C17 H17 120.5
C17 C18 C13 121.9(4)
C17 C18 H18 119.0
C13 C18 H18 119.0
C21 C19 C20 100.0(6)
C21 C19 C22 110.2(7)
C20 C19 C22 107.4(8)
C21 C19 P 113.6(4)
C20 C19 P 108.7(5)
C22 C19 P 115.6(7)
C19 C20 H20A 109.5
C19 C20 H20B 109.5
H20A C20 H20B 109.5
C19 C20 H20C 109.5
H20A C20 H20C 109.5
H20B C20 H20C 109.5
C19 C21 H21A 109.5
C19 C21 H21B 109.5
H21A C21 H21B 109.5
C19 C21 H21C 109.5
H21A C21 H21C 109.5
H21B C21 H21C 109.5
C19 C22 H22A 109.5
C19 C22 H22B 109.5
H22A C22 H22B 109.5
C19 C22 H22C 109.5
H22A C22 H22C 109.5
H22B C22 H22C 109.5
C22A C19A C20A 107.2(12)
C22A C19A P 119.7(11)
C20A C19A P 107.0(8)
C19A C20A H20D 109.5
C19A C20A H20E 109.5
H20D C20A H20E 109.5
C19A C20A H20F 109.5
H20D C20A H20F 109.5
H20E C20A H20F 109.5
C19A C22A H22D 109.5
C19A C22A H22E 109.5
H22D C22A H22E 109.5
C19A C22A H22F 109.5
H22D C22A H22F 109.5
H22E C22A H22F 109.5
C26 C23 C24 95.0(8)
C26 C23 C25 125.0(6)
C24 C23 C25 93.7(9)
C26 C23 P 110.5(5)
C24 C23 P 110.3(6)
C25 C23 P 116.8(5)
C23 C24 H24A 109.5
C23 C24 H24B 109.5
H24A C24 H24B 109.5
C23 C24 H24C 109.5
H24A C24 H24C 109.5
H24B C24 H24C 109.5
C23 C25 H25A 109.5
C23 C25 H25B 109.5
H25A C25 H25B 109.5
C23 C25 H25C 109.5
H25A C25 H25C 109.5
H25B C25 H25C 109.5
C23 C26 H26A 109.5
C23 C26 H26B 109.5
H26A C26 H26B 109.5
C23 C26 H26C 109.5
H26A C26 H26C 109.5
H26B C26 H26C 109.5
C24A C23A C26A 104.9(11)
C24A C23A C25A 72.8(10)
C26A C23A C25A 125.5(10)
C24A C23A P 126.7(12)
C26A C23A P 110.6(7)
C25A C23A P 112.9(7)
C23A C24A H24D 109.5
C23A C24A H24E 109.5
H24D C24A H24E 109.5
C23A C24A H24F 109.5
H24D C24A H24F 109.5
H24E C24A H24F 109.5
C23A C25A H25D 109.5
C23A C25A H25E 109.5
H25D C25A H25E 109.5
C23A C25A H25F 109.5
H25D C25A H25F 109.5
H25E C25A H25F 109.5
C23A C26A H26D 109.5
C23A C26A H26E 109.5
H26D C26A H26E 109.5
C23A C26A H26F 109.5
H26D C26A H26F 109.5
H26E C26A H26F 109.5
C29 C27 C28 105.3(7)
C29 C27 C30 128.6(8)
C28 C27 C30 91.5(7)
C29 C27 P 108.4(6)
C28 C27 P 110.7(6)
C30 C27 P 110.1(5)
C27 C28 H28A 109.5
C27 C28 H28B 109.5
H28A C28 H28B 109.5
C27 C28 H28C 109.5
H28A C28 H28C 109.5
H28B C28 H28C 109.5
C27 C29 H29A 109.5
C27 C29 H29B 109.5
H29A C29 H29B 109.5
C27 C29 H29C 109.5
H29A C29 H29C 109.5
H29B C29 H29C 109.5
C27 C30 H30A 109.5
C27 C30 H30B 109.5
H30A C30 H30B 109.5
C27 C30 H30C 109.5
H30A C30 H30C 109.5
H30B C30 H30C 109.5
C29A C27A C28A 102.0(11)
C29A C27A C30A 109.6(10)
C28A C27A C30A 117.4(11)
C29A C27A P 108.5(9)
C28A C27A P 111.8(7)
C30A C27A P 107.2(8)
C27A C28A H28D 109.5
C27A C28A H28E 109.5
H28D C28A H28E 109.5
C27A C28A H28F 109.5
H28D C28A H28F 109.5
H28E C28A H28F 109.5
C27A C29A H29D 109.5
C27A C29A H29E 109.5
H29D C29A H29E 109.5
C27A C29A H29F 109.5
H29D C29A H29F 109.5
H29E C29A H29F 109.5
C27A C30A H30D 109.5
C27A C30A H30E 109.5
H30D C30A H30E 109.5
C27A C30A H30F 109.5
H30D C30A H30F 109.5
H30E C30A H30F 109.5

loop_
_geom_bond_atom_site_label_1
_geom_bond_atom_site_label_2
_geom_bond_distance
Cu S 2.1578(10)
Cu P 2.2016(10)
S Si 2.0914(13)
P C23A 1.834(9)
P C19 1.861(6)
P C27 1.874(6)
P C19A 1.898(8)
P C23 1.928(6)
P C27A 1.986(10)
Si C1 1.882(4)
Si C13 1.885(4)
Si C7 1.889(4)
C1 C2 1.398(5)
C1 C6 1.404(5)
C2 C3 1.390(5)
C2 H2 0.9500
C3 C4 1.395(6)
C3 H3 0.9500
C4 C5 1.381(6)
C4 H4 0.9500
C5 C6 1.395(5)
C5 H5 0.9500
C6 H6 0.9500
C7 C8 1.386(6)
C7 C12 1.390(6)
C8 C9 1.395(7)
C8 H8 0.9500
C9 C10 1.369(8)
C9 H9 0.9500
C10 C11 1.393(8)
C10 H10 0.9500
C11 C12 1.391(7)
C11 H11 0.9500
C12 H12 0.9500
C13 C18 1.397(5)
C13 C14 1.398(5)
C14 C15 1.391(6)
C14 H14 0.9500
C15 C16 1.386(7)
C15 H15 0.9500
C16 C17 1.389(7)
C16 H16 0.9500
C17 C18 1.395(5)
C17 H17 0.9500
C18 H18 0.9500
C19 C21 1.459(8)
C19 C20 1.520(10)
C19 C22 1.531(10)
C20 H20A 0.9800
C20 H20B 0.9800
C20 H20C 0.9800
C21 H21A 0.9800
C21 H21B 0.9800
C21 H21C 0.9800
C22 H22A 0.9800
C22 H22B 0.9800
C22 H22C 0.9800
C19A C22A 1.520(14)
C19A C20A 1.536(14)
C20A H20D 0.9800
C20A H20E 0.9800
C20A H20F 0.9800
C22A H22D 0.9800
C22A H22E 0.9800
C22A H22F 0.9800
C23 C26 1.425(9)
C23 C24 1.492(14)
C23 C25 1.554(11)
C24 H24A 0.9800
C24 H24B 0.9800
C24 H24C 0.9800
C25 H25A 0.9800
C25 H25B 0.9800
C25 H25C 0.9800
C26 H26A 0.9800
C26 H26B 0.9800
C26 H26C 0.9800
C23A C24A 1.408(17)
C23A C26A 1.505(12)
C23A C25A 1.606(16)
C24A H24D 0.9800
C24A H24E 0.9800
C24A H24F 0.9800
C25A H25D 0.9800
C25A H25E 0.9800
C25A H25F 0.9800
C26A H26D 0.9800
C26A H26E 0.9800
C26A H26F 0.9800
C27 C29 1.488(12)
C27 C28 1.514(11)
C27 C30 1.595(11)
C28 H28A 0.9800
C28 H28B 0.9800
C28 H28C 0.9800
C29 H29A 0.9800
C29 H29B 0.9800
C29 H29C 0.9800
C30 H30A 0.9800
C30 H30B 0.9800
C30 H30C 0.9800
C27A C29A 1.517(16)
C27A C28A 1.552(14)
C27A C30A 1.663(14)
C28A H28D 0.9800
C28A H28E 0.9800
C28A H28F 0.9800
C29A H29D 0.9800
C29A H29E 0.9800
C29A H29F 0.9800
C30A H30D 0.9800
C30A H30E 0.9800
C30A H30F 0.9800
